data_4073524
loop_
_publ_author_name
'Chernyshova, Eleonora S.'
'Goddard, Richard'
'P\"orschke, Klaus-Richard'

_publ_section_title
;
 cis,cis,cis-1,5,9-Cyclododecatriene&#x2212;Metal Complexes
;
_journal_issue 20
_journal_name_full Organometallics
_journal_page_first 4872
_journal_paper_doi 10.1021/om7004172
_journal_volume 26
_journal_year 2007
_chemical_compound_source dichloromethane
_chemical_formula_moiety 'C12 H18 Cu 1+, C16 Al F36 O4 1-'
_chemical_formula_sum 'C28 H18 Al Cu F36 O4'
_chemical_formula_weight 1192.94
_chemical_name_systematic
; 
 cis,cis,cis-cyclododeca-1,5,9-triene-copper(i) 
 tetrakis(perfluoro-tert-butoxy)aluminate 
;
_chemical_temperature_decomposition 593
_space_group_IT_number 14
_symmetry_cell_setting monoclinic
_symmetry_Int_Tables_number 14
_symmetry_space_group_name_Hall '-P 2ybc'
_symmetry_space_group_name_H-M 'P 1 21/c 1'
_atom_sites_solution_hydrogens geom
_atom_sites_solution_primary direct
_atom_sites_solution_secondary difmap
_audit_block_code CHS-CC-205-01
_audit_creation_date 2007-03-06
_cell_angle_alpha 90.0
_cell_angle_beta 99.439(2)
_cell_angle_gamma 90.0
_cell_formula_units_Z 4
_cell_length_a 13.6998(5)
_cell_length_b 14.6452(5)
_cell_length_c 19.7498(7)
_cell_measurement_reflns_used 99103
_cell_measurement_temperature 100
_cell_measurement_theta_max 31.0
_cell_measurement_theta_min 2.91
_cell_volume 3908.9(2)
_computing_cell_refinement 'Denzo / Scalepack (Otwinowski 1997)'
_computing_data_collection 'Collect software (Nonius, 1998)'
_computing_data_reduction 'Denzo / Scalepack (Otwinowski 1997)'
_computing_molecular_graphics 'DIAMOND (Crystal Impact GbR, 2005)'
_computing_structure_refinement 'SHELXL-97 (Sheldrick, 1997)'
_computing_structure_solution 'SHELXS-97 (Sheldrick, 1990)'
_diffrn_ambient_temperature 100
_diffrn_measured_fraction_theta_full 0.999
_diffrn_measured_fraction_theta_max 0.999
_diffrn_measurement_device_type 'Nonius KappaCCD'
_diffrn_measurement_method 'CCD \w-scan'
_diffrn_radiation_monochromator graphite
_diffrn_radiation_source '0.3 mm focus rotating anode'
_diffrn_radiation_type MoK\a
_diffrn_radiation_wavelength 0.71073
_diffrn_reflns_av_R_equivalents 0.0905
_diffrn_reflns_av_sigmaI/netI 0.0671
_diffrn_reflns_limit_h_max 17
_diffrn_reflns_limit_h_min -17
_diffrn_reflns_limit_k_max 18
_diffrn_reflns_limit_k_min -19
_diffrn_reflns_limit_l_max 25
_diffrn_reflns_limit_l_min -25
_diffrn_reflns_number 43009
_diffrn_reflns_theta_full 27.48
_diffrn_reflns_theta_max 27.48
_diffrn_reflns_theta_min 2.97
_diffrn_standards_decay_% 0.0
_diffrn_standards_number 0
_exptl_absorpt_coefficient_mu 0.791
_exptl_absorpt_correction_T_max 1.0
_exptl_absorpt_correction_T_min 0.9451
_exptl_absorpt_correction_type multi-scan
_exptl_absorpt_process_details 'Scalepack, Otwinowski (1997)'
_exptl_crystal_colour colourless
_exptl_crystal_density_diffrn 2.027
_exptl_crystal_density_meas ?
_exptl_crystal_density_method none
_exptl_crystal_description prism
_exptl_crystal_F_000 2336
_exptl_crystal_size_max 0.09
_exptl_crystal_size_mid 0.07
_exptl_crystal_size_min 0.02
_refine_diff_density_max 0.927
_refine_diff_density_min -0.407
_refine_diff_density_rms 0.082
_refine_ls_extinction_method none
_refine_ls_goodness_of_fit_ref 1.018
_refine_ls_hydrogen_treatment constr
_refine_ls_matrix_type full
_refine_ls_number_parameters 659
_refine_ls_number_reflns 8944
_refine_ls_number_restraints 0
_refine_ls_restrained_S_all 1.018
_refine_ls_R_factor_all 0.1085
_refine_ls_R_factor_gt 0.0588
_refine_ls_shift/su_max 0.001
_refine_ls_shift/su_mean 0.000
_refine_ls_structure_factor_coef Fsqd
_refine_ls_weighting_details 'calc w=1/[\s^2^(Fo^2^)+(0.0506P)^2^+7.8245P] where P=(Fo^2^+2Fc^2^)/3'
_refine_ls_weighting_scheme calc
_refine_ls_wR_factor_gt 0.1229
_refine_ls_wR_factor_ref 0.1453
_reflns_number_gt 5720
_reflns_number_total 8944
_reflns_threshold_expression I>2\s(I)
_cod_data_source_file om7004172-file001.cif
_cod_data_source_block 6d
_cod_depositor_comments
;
The following automatic conversions were performed:

'_chemical_melting_point' tag was changed to
'_chemical_temperature_decomposition' since the value had been 'dec
593'. The value 'dec 593' was changed to '593'.

Automatic conversion script
Id: cif_fix_values 1715 2011-07-08 13:25:40Z adriana 

The following automatic conversions were performed:

'_exptl_crystal_density_meas' value 'none' was changed to '?' - the
value is perceived as not measured.

Automatic conversion script
Id: cif_fix_values 3008 2015-01-20 13:52:24Z robertas 
;
_cod_database_code 4073524

loop_
_symmetry_equiv_pos_as_xyz
'x, y, z'
'-x, y+1/2, -z+1/2'
'-x, -y, -z'
'x, -y-1/2, z-1/2'

loop_
_atom_site_label
_atom_site_type_symbol
_atom_site_fract_x
_atom_site_fract_y
_atom_site_fract_z
_atom_site_U_iso_or_equiv
_atom_site_adp_type
_atom_site_occupancy
_atom_site_symmetry_multiplicity
_atom_site_calc_flag
_atom_site_refinement_flags
_atom_site_disorder_assembly
_atom_site_disorder_group
C1 C 0.3121(3) 0.2749(3) 0.5757(2) 0.0342(9) Uani 1 1 d . A 1
H1 H 0.2950 0.3001 0.5293 0.041 Uiso 1 1 calc R A 1
C2 C 0.2921(3) 0.1835(3) 0.5821(2) 0.0341(9) Uani 1 1 d . A 1
H2 H 0.2633 0.1512 0.5401 0.041 Uiso 1 1 calc R A 1
C3 C 0.3290(3) 0.1258(3) 0.6435(2) 0.0322(9) Uani 1 1 d . A 1
H3A H 0.3627 0.1644 0.6799 0.039 Uiso 1 1 calc R A 1
H3B H 0.3767 0.0822 0.6317 0.039 Uiso 1 1 calc R A 1
C4 C 0.2462(3) 0.0745(4) 0.6697(3) 0.0521(13) Uani 1 1 d . A 1
H4A H 0.2684 0.0580 0.7173 0.062 Uiso 1 1 calc R A 1
H4B H 0.2333 0.0184 0.6437 0.062 Uiso 1 1 calc R A 1
C5 C 0.1492(3) 0.1282(3) 0.6648(2) 0.0306(9) Uani 1 1 d . A 1
H5 H 0.0927 0.1006 0.6349 0.037 Uiso 1 1 calc R A 1
C6 C 0.1249(3) 0.1882(3) 0.7114(2) 0.0377(10) Uani 1 1 d . A 1
H6 H 0.0540 0.1977 0.7111 0.045 Uiso 1 1 calc R A 1
C7 C 0.1932(3) 0.2264(3) 0.7720(2) 0.0393(10) Uani 1 1 d . A 1
H7A H 0.1734 0.2039 0.8139 0.047 Uiso 1 1 calc R A 1
H7B H 0.2599 0.2051 0.7708 0.047 Uiso 1 1 calc R A 1
C8 C 0.1929(3) 0.3282(3) 0.7729(2) 0.0390(10) Uani 1 1 d . A 1
H8A H 0.2561 0.3484 0.7979 0.047 Uiso 1 1 calc R A 1
H8B H 0.1424 0.3478 0.7989 0.047 Uiso 1 1 calc R A 1
C9 C 0.1752(3) 0.3776(3) 0.7046(2) 0.0338(9) Uani 1 1 d . A 1
H9 H 0.1153 0.4150 0.6945 0.041 Uiso 1 1 calc R A 1
C10 C 0.2495(3) 0.3970(4) 0.6694(2) 0.0459(11) Uani 1 1 d . A 1
H10 H 0.2355 0.4466 0.6360 0.055 Uiso 1 1 calc R A 1
C11 C 0.3549(3) 0.3683(3) 0.6849(2) 0.0413(11) Uani 1 1 d . A 1
H11A H 0.3630 0.3241 0.7219 0.050 Uiso 1 1 calc R A 1
H11B H 0.3956 0.4210 0.7001 0.050 Uiso 1 1 calc R A 1
C12 C 0.3893(3) 0.3275(3) 0.6240(3) 0.0481(12) Uani 1 1 d . A 1
H12A H 0.4440 0.2868 0.6399 0.058 Uiso 1 1 calc R A 1
H12B H 0.4144 0.3761 0.5983 0.058 Uiso 1 1 calc R A 1
C13 C 0.4260(3) 0.7218(3) 0.60049(19) 0.0272(8) Uani 1 1 d . B 1
C14 C 0.4601(4) 0.6320(4) 0.6389(3) 0.0516(13) Uani 1 1 d . B 1
C15 C 0.5114(3) 0.7568(4) 0.5644(3) 0.0541(14) Uani 1 1 d . B 1
C16 C 0.4025(4) 0.7937(4) 0.6523(3) 0.0526(14) Uani 1 1 d . B 1
C17 C 0.2768(3) 0.9030(2) 0.40785(19) 0.0246(8) Uani 1 1 d . B 1
C18 C 0.3633(4) 0.9148(3) 0.3671(2) 0.0468(12) Uani 1 1 d . B 1
C19 C 0.2733(4) 0.9877(3) 0.4544(2) 0.0398(11) Uani 1 1 d . B 1
C20 C 0.1790(4) 0.8956(3) 0.3569(3) 0.0500(13) Uani 1 1 d . B 1
C21 C 0.0707(3) 0.7672(3) 0.55970(19) 0.0243(8) Uani 1 1 d . B 1
C22 C 0.0160(3) 0.8595(3) 0.5634(2) 0.0345(9) Uani 1 1 d . B 1
C23 C -0.0007(3) 0.6997(3) 0.5143(2) 0.0337(9) Uani 1 1 d . B 1
C24 C 0.0990(3) 0.7256(3) 0.6325(2) 0.0380(10) Uani 1 1 d . B 1
C25 C 0.2196(3) 0.5800(2) 0.40369(19) 0.0242(8) Uani 1 1 d . B 1
C26 C 0.1216(3) 0.5558(3) 0.3543(2) 0.0327(9) Uani 1 1 d . B 1
C27 C 0.2511(3) 0.4958(3) 0.4509(2) 0.0335(9) Uani 1 1 d . B 1
C28 C 0.3016(3) 0.6013(3) 0.3609(2) 0.0317(9) Uani 1 1 d . B 1
Al2 Al 0.24879(7) 0.74195(7) 0.49397(5) 0.0186(2) Uani 1 1 d . B 1
Cu1 Cu 0.19019(4) 0.26324(4) 0.63336(3) 0.02223(17) Uani 0.7942(15) 1 d P A 1
Cu2 Cu 0.30655(16) 0.25298(15) 0.71680(11) 0.0267(7) Uani 0.2058(15) 1 d P A 2
F1 F 0.3846(3) 0.5881(2) 0.65709(17) 0.0809(11) Uani 1 1 d . B 1
F2 F 0.5007(3) 0.5764(2) 0.59852(19) 0.0854(12) Uani 1 1 d . B 1
F3 F 0.5270(2) 0.6466(2) 0.69523(15) 0.0635(9) Uani 1 1 d . B 1
F4 F 0.5146(2) 0.7106(3) 0.50799(16) 0.0911(13) Uani 1 1 d . B 1
F5 F 0.59997(18) 0.7523(2) 0.60438(16) 0.0653(9) Uani 1 1 d . B 1
F6 F 0.4967(2) 0.8443(3) 0.54680(19) 0.0891(13) Uani 1 1 d . B 1
F7 F 0.4838(2) 0.8319(2) 0.68770(17) 0.0749(10) Uani 1 1 d . B 1
F8 F 0.3462(2) 0.8591(2) 0.62100(18) 0.0742(11) Uani 1 1 d . B 1
F9 F 0.3536(2) 0.7560(3) 0.69851(15) 0.0834(12) Uani 1 1 d . B 1
F10A F 0.3235(7) 0.8489(6) 0.3065(4) 0.049(2) Uiso 0.33 1 d P B 1
F10B F 0.3859(7) 0.8383(6) 0.3370(5) 0.031(2) Uiso 0.33 1 d P B 1
F10C F 0.4104(6) 0.8449(6) 0.3531(5) 0.025(2) Uiso 0.33 1 d P B 1
F11A F 0.4397(6) 0.8817(6) 0.3903(4) 0.0410(18) Uiso 0.33 1 d P B 1
F11B F 0.4493(8) 0.9400(9) 0.4111(6) 0.036(3) Uiso 0.33 1 d P B 1
F11C F 0.4430(8) 0.9601(7) 0.4199(6) 0.039(3) Uiso 0.33 1 d P B 1
F12 F 0.3525(2) 0.98286(18) 0.32359(15) 0.0530(7) Uani 1 1 d . B 1
F13A F 0.3831(6) 1.0019(5) 0.4806(4) 0.0397(18) Uiso 0.33 1 d P B 1
F13B F 0.3472(7) 0.9901(5) 0.5071(4) 0.026(2) Uiso 0.33 1 d P B 1
F13C F 0.3179(8) 0.9810(6) 0.5141(4) 0.034(3) Uiso 0.33 1 d P B 1
F14 F 0.2673(2) 1.06599(15) 0.42267(12) 0.0453(7) Uani 1 1 d . B 1
F15A F 0.2417(6) 0.9776(5) 0.5098(4) 0.0332(16) Uiso 0.33 1 d P B 1
F15B F 0.1895(7) 0.9880(5) 0.4822(5) 0.027(2) Uiso 0.33 1 d P B 1
F15C F 0.1648(6) 0.9805(6) 0.4648(5) 0.033(2) Uiso 0.33 1 d P B 1
F16 F 0.15171(19) 0.96857(17) 0.32186(14) 0.0491(7) Uani 1 1 d . B 1
F17A F 0.1006(5) 0.9269(5) 0.4058(4) 0.0376(17) Uiso 0.33 1 d P B 1
F17B F 0.1096(6) 0.8608(6) 0.3878(4) 0.029(2) Uiso 0.33 1 d P B 1
F17C F 0.1161(6) 0.8413(6) 0.3714(5) 0.028(2) Uiso 0.33 1 d P B 1
F18A F 0.1437(6) 0.8222(5) 0.3391(5) 0.0373(17) Uiso 0.33 1 d P B 1
F18B F 0.1894(7) 0.8358(6) 0.3046(5) 0.031(2) Uiso 0.33 1 d P B 1
F18C F 0.2171(8) 0.8396(6) 0.2977(5) 0.042(3) Uiso 0.33 1 d P B 1
F19 F 0.07866(19) 0.92462(17) 0.58784(14) 0.0480(7) Uani 1 1 d . B 1
F20 F -0.02938(18) 0.88512(17) 0.50182(13) 0.0461(7) Uani 1 1 d . B 1
F21 F -0.05269(19) 0.85460(18) 0.60463(14) 0.0503(7) Uani 1 1 d . B 1
F22 F -0.00725(17) 0.72013(17) 0.44795(12) 0.0390(6) Uani 1 1 d . B 1
F23 F -0.09252(17) 0.70249(19) 0.52913(14) 0.0494(7) Uani 1 1 d . B 1
F24 F 0.03106(18) 0.61433(16) 0.52269(13) 0.0421(6) Uani 1 1 d . B 1
F25 F 0.02106(19) 0.6894(2) 0.65598(14) 0.0528(7) Uani 1 1 d . B 1
F26 F 0.16537(18) 0.65917(18) 0.63212(13) 0.0461(7) Uani 1 1 d . B 1
F27 F 0.1383(2) 0.7891(2) 0.67689(12) 0.0516(7) Uani 1 1 d . B 1
F28 F 0.08031(17) 0.63189(17) 0.32509(12) 0.0392(6) Uani 1 1 d . B 1
F29 F 0.05642(18) 0.51762(17) 0.38810(13) 0.0445(6) Uani 1 1 d . B 1
F30 F 0.13665(19) 0.49942(18) 0.30401(13) 0.0477(7) Uani 1 1 d . B 1
F31 F 0.1949(2) 0.48923(17) 0.49955(13) 0.0467(7) Uani 1 1 d . B 1
F32 F 0.2442(2) 0.41694(15) 0.41649(13) 0.0473(7) Uani 1 1 d . B 1
F33 F 0.34482(19) 0.50439(17) 0.48182(13) 0.0456(7) Uani 1 1 d . B 1
F34 F 0.33763(18) 0.52612(17) 0.33440(12) 0.0413(6) Uani 1 1 d . B 1
F35 F 0.37677(17) 0.64355(17) 0.39861(13) 0.0419(6) Uani 1 1 d . B 1
F36 F 0.26746(19) 0.65572(17) 0.30799(13) 0.0445(6) Uani 1 1 d . B 1
O1 O 0.34494(17) 0.70189(17) 0.55393(12) 0.0231(5) Uani 1 1 d . B 1
O2 O 0.29445(18) 0.82677(16) 0.44709(13) 0.0247(6) Uani 1 1 d . B 1
O3 O 0.15228(17) 0.78391(16) 0.53152(12) 0.0234(5) Uani 1 1 d . B 1
O4 O 0.20103(18) 0.65189(16) 0.44219(13) 0.0235(5) Uani 1 1 d . B 1

loop_
_atom_site_aniso_label
_atom_site_aniso_U_11
_atom_site_aniso_U_22
_atom_site_aniso_U_33
_atom_site_aniso_U_23
_atom_site_aniso_U_13
_atom_site_aniso_U_12
C1 0.034(2) 0.045(3) 0.025(2) 0.0038(18) 0.0098(17) -0.0034(19)
C2 0.047(2) 0.030(2) 0.024(2) -0.0065(17) 0.0035(18) 0.0008(19)
C3 0.028(2) 0.034(2) 0.034(2) -0.0006(18) 0.0049(17) 0.0040(17)
C4 0.038(3) 0.077(4) 0.041(3) 0.022(3) 0.005(2) 0.008(2)
C5 0.029(2) 0.035(2) 0.028(2) 0.0026(18) 0.0029(16) -0.0087(17)
C6 0.039(2) 0.028(2) 0.043(3) 0.0056(19) -0.0039(19) -0.0013(18)
C7 0.042(2) 0.051(3) 0.026(2) 0.001(2) 0.0101(18) -0.010(2)
C8 0.048(3) 0.032(2) 0.038(2) -0.0109(19) 0.007(2) 0.0003(19)
C9 0.037(2) 0.032(2) 0.033(2) -0.0086(18) 0.0075(18) -0.0042(18)
C10 0.040(3) 0.059(3) 0.037(3) 0.006(2) 0.000(2) -0.003(2)
C11 0.030(2) 0.056(3) 0.037(2) 0.006(2) 0.0025(19) -0.016(2)
C12 0.040(3) 0.036(3) 0.063(3) 0.009(2) -0.009(2) -0.004(2)
C13 0.0199(18) 0.035(2) 0.0256(19) -0.0017(16) -0.0003(15) 0.0040(16)
C14 0.047(3) 0.050(3) 0.050(3) 0.008(2) -0.015(2) 0.000(2)
C15 0.025(2) 0.091(4) 0.045(3) 0.000(3) -0.0021(19) -0.012(2)
C16 0.041(3) 0.067(3) 0.043(3) -0.024(3) -0.014(2) 0.011(2)
C17 0.029(2) 0.0223(19) 0.0236(19) 0.0052(15) 0.0075(15) 0.0002(15)
C18 0.062(3) 0.041(3) 0.044(3) 0.018(2) 0.025(2) 0.012(2)
C19 0.065(3) 0.026(2) 0.028(2) 0.0021(18) 0.008(2) 0.003(2)
C20 0.052(3) 0.038(3) 0.051(3) 0.018(2) -0.018(2) -0.017(2)
C21 0.0212(17) 0.0282(19) 0.0252(19) -0.0014(16) 0.0087(14) 0.0021(15)
C22 0.030(2) 0.038(2) 0.039(2) -0.001(2) 0.0146(18) 0.0030(18)
C23 0.0225(19) 0.040(2) 0.039(2) 0.003(2) 0.0079(17) -0.0019(18)
C24 0.034(2) 0.050(3) 0.032(2) 0.004(2) 0.0102(18) 0.006(2)
C25 0.0275(19) 0.0197(18) 0.0248(19) -0.0038(15) 0.0025(15) 0.0013(15)
C26 0.031(2) 0.032(2) 0.034(2) -0.0062(18) 0.0013(18) 0.0007(18)
C27 0.045(2) 0.024(2) 0.030(2) -0.0017(17) 0.0040(19) 0.0048(18)
C28 0.030(2) 0.031(2) 0.034(2) -0.0049(18) 0.0048(17) 0.0044(17)
Al2 0.0185(5) 0.0195(5) 0.0176(5) 0.0000(4) 0.0026(4) 0.0000(4)
Cu1 0.0207(3) 0.0237(3) 0.0215(3) -0.0001(2) 0.0015(2) 0.0000(2)
Cu2 0.0259(12) 0.0291(14) 0.0248(12) 0.0004(10) 0.0032(9) 0.0009(9)
F1 0.079(2) 0.071(2) 0.079(2) 0.0484(19) -0.0301(18) -0.0223(18)
F2 0.072(2) 0.065(2) 0.102(3) -0.032(2) -0.037(2) 0.0414(18)
F3 0.0578(18) 0.069(2) 0.0497(17) 0.0117(15) -0.0319(14) 0.0020(15)
F4 0.0390(17) 0.191(4) 0.0478(19) -0.031(2) 0.0199(14) -0.027(2)
F5 0.0219(13) 0.105(3) 0.0649(19) 0.0007(18) -0.0054(12) -0.0098(14)
F6 0.0548(19) 0.096(3) 0.104(3) 0.058(2) -0.0261(18) -0.0408(18)
F7 0.0528(18) 0.078(2) 0.080(2) -0.0443(18) -0.0300(16) 0.0107(16)
F8 0.0605(19) 0.0511(18) 0.097(3) -0.0377(17) -0.0300(17) 0.0269(15)
F9 0.059(2) 0.157(4) 0.0363(16) -0.021(2) 0.0133(15) 0.013(2)
F12 0.0577(17) 0.0481(16) 0.0605(18) 0.0291(14) 0.0310(14) 0.0058(13)
F14 0.0780(19) 0.0218(12) 0.0348(14) 0.0040(10) 0.0051(13) -0.0007(12)
F16 0.0508(16) 0.0347(14) 0.0545(17) 0.0198(12) -0.0128(13) -0.0017(12)
F19 0.0510(16) 0.0333(14) 0.0637(18) -0.0156(13) 0.0213(14) 0.0001(12)
F20 0.0448(15) 0.0443(15) 0.0488(16) 0.0126(13) 0.0059(12) 0.0190(12)
F21 0.0464(15) 0.0525(16) 0.0596(17) -0.0002(14) 0.0308(13) 0.0118(13)
F22 0.0308(12) 0.0511(15) 0.0323(13) -0.0021(11) -0.0030(10) -0.0044(11)
F23 0.0224(12) 0.0649(18) 0.0622(18) -0.0049(14) 0.0108(12) -0.0074(12)
F24 0.0425(14) 0.0288(13) 0.0570(17) -0.0028(11) 0.0144(12) -0.0091(11)
F25 0.0455(15) 0.0737(19) 0.0446(16) 0.0222(14) 0.0235(13) 0.0030(14)
F26 0.0424(14) 0.0523(16) 0.0433(15) 0.0201(13) 0.0065(12) 0.0145(12)
F27 0.0525(16) 0.076(2) 0.0251(13) -0.0087(13) 0.0034(11) 0.0027(14)
F28 0.0334(13) 0.0469(15) 0.0338(13) -0.0001(11) -0.0049(10) 0.0100(11)
F29 0.0364(14) 0.0441(15) 0.0524(16) -0.0088(12) 0.0050(12) -0.0168(11)
F30 0.0476(15) 0.0512(16) 0.0396(15) -0.0226(13) -0.0069(12) 0.0058(12)
F31 0.0703(18) 0.0344(14) 0.0385(15) 0.0108(11) 0.0176(13) 0.0062(13)
F32 0.0701(18) 0.0216(12) 0.0480(16) -0.0048(11) 0.0031(13) 0.0080(12)
F33 0.0506(16) 0.0403(14) 0.0395(15) -0.0012(12) -0.0112(12) 0.0164(12)
F34 0.0400(14) 0.0481(15) 0.0367(14) -0.0108(12) 0.0088(11) 0.0129(11)
F35 0.0281(12) 0.0495(15) 0.0499(16) -0.0136(12) 0.0114(11) -0.0079(11)
F36 0.0522(16) 0.0478(15) 0.0365(14) 0.0117(12) 0.0163(12) 0.0092(12)
O1 0.0197(12) 0.0274(13) 0.0210(13) 0.0020(11) -0.0001(10) -0.0001(10)
O2 0.0270(13) 0.0202(13) 0.0281(14) 0.0039(11) 0.0079(11) 0.0008(10)
O3 0.0199(12) 0.0253(13) 0.0261(13) -0.0020(11) 0.0070(10) -0.0017(10)
O4 0.0234(13) 0.0203(13) 0.0260(13) -0.0054(11) 0.0021(10) 0.0003(10)

loop_
_atom_type_symbol
_atom_type_description
_atom_type_scat_dispersion_real
_atom_type_scat_dispersion_imag
_atom_type_scat_source
C C 0.0033 0.0016 'International Tables Vol C Tables 4.2.6.8 and 6.1.1.4'
H H 0.0000 0.0000 'International Tables Vol C Tables 4.2.6.8 and 6.1.1.4'
Al Al 0.0645 0.0514 'International Tables Vol C Tables 4.2.6.8 and 6.1.1.4'
Cu Cu 0.3201 1.2651 'International Tables Vol C Tables 4.2.6.8 and 6.1.1.4'
F F 0.0171 0.0103 'International Tables Vol C Tables 4.2.6.8 and 6.1.1.4'
O O 0.0106 0.0060 'International Tables Vol C Tables 4.2.6.8 and 6.1.1.4'

loop_
_geom_angle_atom_site_label_1
_geom_angle_atom_site_label_2
_geom_angle_atom_site_label_3
_geom_angle
_geom_angle_publ_flag
C2 C1 C12 124.5(4) y
C2 C1 Cu1 72.2(2) y
C12 C1 Cu1 103.1(3) y
C1 C2 C3 125.3(4) y
C1 C2 Cu1 71.1(2) y
C3 C2 Cu1 94.7(2) y
C2 C3 C4 112.5(3) y
C3 C4 C5 114.4(4) y
C6 C5 C4 126.6(4) y
C6 C5 Cu1 73.0(2) y
C4 C5 Cu1 102.9(3) y
C5 C6 C7 126.5(4) y
C5 C6 Cu1 70.9(3) y
C7 C6 Cu1 95.7(3) y
C8 C7 C6 112.4(4) y
C7 C8 C9 117.8(4) y
C10 C9 C8 122.3(4) y
C10 C9 Cu1 71.2(3) y
C8 C9 Cu1 100.8(3) y
C9 C10 C11 128.5(4) y
C9 C10 Cu1 73.1(3) y
C11 C10 Cu1 96.3(3) y
C10 C11 C12 111.9(4) y
C11 C12 C1 115.7(4) y
O1 C13 C16 111.2(3) y
O1 C13 C14 107.3(3) y
C16 C13 C14 109.5(4) y
O1 C13 C15 110.8(3) y
C16 C13 C15 109.5(4) y
C14 C13 C15 108.4(4) y
F1 C14 F2 106.9(5) y
F1 C14 F3 108.2(4) y
F2 C14 F3 107.5(4) y
F1 C14 C13 111.1(4) y
F2 C14 C13 110.5(4) y
F3 C14 C13 112.4(4) y
F4 C15 F6 107.4(5) y
F4 C15 F5 108.8(4) y
F6 C15 F5 106.6(4) y
F4 C15 C13 110.7(4) y
F6 C15 C13 110.1(4) y
F5 C15 C13 113.1(4) y
F8 C16 F7 108.4(4) y
F8 C16 F9 107.4(4) y
F7 C16 F9 106.5(4) y
F8 C16 C13 110.8(4) y
F7 C16 C13 112.8(4) y
F9 C16 C13 110.7(4) y
O2 C17 C20 111.6(3) y
O2 C17 C18 107.9(3) y
C20 C17 C18 109.0(4) y
O2 C17 C19 109.8(3) y
C20 C17 C19 109.7(4) y
C18 C17 C19 108.7(3) y
F11A C18 F10C 45.4(5) y
F11A C18 F12 124.5(6) y
F10C C18 F12 118.7(5) y
F11A C18 F10B 64.5(6) y
F10C C18 F10B 19.1(5) y
F12 C18 F10B 110.9(5) y
F11A C18 F11B 42.2(5) y
F10C C18 F11B 86.6(7) y
F12 C18 F11B 101.5(6) y
F10B C18 F11B 105.5(7) y
F11A C18 F11C 54.8(7) y
F10C C18 F11C 99.6(7) y
F12 C18 F11C 96.2(5) y
F10B C18 F11C 118.5(7) y
F11B C18 F11C 13.0(7) y
F11A C18 C17 117.4(5) y
F10C C18 C17 119.1(5) y
F12 C18 C17 114.4(4) y
F10B C18 C17 113.2(5) y
F11B C18 C17 110.3(6) y
F11C C18 C17 102.4(5) y
F11A C18 F10A 102.7(7) y
F10C C18 F10A 57.3(6) y
F12 C18 F10A 88.9(4) y
F10B C18 F10A 38.3(5) y
F11B C18 F10A 142.5(7) y
F11C C18 F10A 155.3(6) y
C17 C18 F10A 97.4(5) y
F13C C19 F15A 49.2(5) y
F13C C19 F14 120.6(6) y
F15A C19 F14 121.4(5) y
F13C C19 F13B 20.5(5) y
F15A C19 F13B 69.3(6) y
F14 C19 F13B 109.5(5) y
F13C C19 F15B 86.2(6) y
F15A C19 F15B 37.4(4) y
F14 C19 F15B 101.6(5) y
F13B C19 F15B 105.8(7) y
F13C C19 F13A 51.9(6) y
F15A C19 F13A 100.6(6) y
F14 C19 F13A 91.4(4) y
F13B C19 F13A 31.4(4) y
F15B C19 F13A 136.1(6) y
F13C C19 F15C 101.8(6) y
F15A C19 F15C 52.6(5) y
F14 C19 F15C 98.0(4) y
F13B C19 F15C 121.8(7) y
F15B C19 F15C 16.5(5) y
F13A C19 F15C 152.5(6) y
F13C C19 C17 116.3(5) y
F15A C19 C17 118.3(5) y
F14 C19 C17 115.1(3) y
F13B C19 C17 113.2(5) y
F15B C19 C17 110.8(5) y
F13A C19 C17 100.7(4) y
F15C C19 C17 98.6(4) y
F18A C20 F17C 40.2(5) y
F18A C20 F16 120.8(5) y
F17C C20 F16 120.2(5) y
F18A C20 F17B 60.3(6) y
F17C C20 F17B 20.1(5) y
F16 C20 F17B 113.6(6) y
F18A C20 F18B 45.7(5) y
F17C C20 F18B 85.8(6) y
F16 C20 F18B 100.4(5) y
F17B C20 F18B 105.8(6) y
F18A C20 C17 121.1(5) y
F17C C20 C17 117.1(5) y
F16 C20 C17 115.7(4) y
F17B C20 C17 110.0(5) y
F18B C20 C17 110.4(5) y
F18A C20 F18C 59.3(6) y
F17C C20 F18C 99.5(7) y
F16 C20 F18C 97.7(5) y
F17B C20 F18C 119.5(7) y
F18B C20 F18C 14.6(5) y
C17 C20 F18C 99.3(5) y
F18A C20 F17A 98.7(6) y
F17C C20 F17A 59.4(6) y
F16 C20 F17A 85.6(4) y
F17B C20 F17A 40.0(4) y
F18B C20 F17A 141.6(6) y
C17 C20 F17A 100.4(4) y
F18C C20 F17A 156.2(6) y
O3 C21 C24 110.8(3) y
O3 C21 C22 107.5(3) y
C24 C21 C22 110.4(3) y
O3 C21 C23 111.1(3) y
C24 C21 C23 108.7(3) y
C22 C21 C23 108.4(3) y
F19 C22 F20 108.1(3) y
F19 C22 F21 107.1(3) y
F20 C22 F21 107.6(3) y
F19 C22 C21 110.8(3) y
F20 C22 C21 111.1(3) y
F21 C22 C21 111.9(3) y
F24 C23 F22 107.6(3) y
F24 C23 F23 107.6(3) y
F22 C23 F23 107.1(3) y
F24 C23 C21 111.3(3) y
F22 C23 C21 110.9(3) y
F23 C23 C21 112.2(3) y
F27 C24 F26 108.2(3) y
F27 C24 F25 107.9(3) y
F26 C24 F25 107.2(4) y
F27 C24 C21 110.4(4) y
F26 C24 C21 110.4(3) y
F25 C24 C21 112.5(3) y
O4 C25 C28 111.8(3) y
O4 C25 C27 109.8(3) y
C28 C25 C27 109.3(3) y
O4 C25 C26 107.9(3) y
C28 C25 C26 109.4(3) y
C27 C25 C26 108.6(3) y
F29 C26 F30 108.3(3) y
F29 C26 F28 107.3(3) y
F30 C26 F28 107.5(3) y
F29 C26 C25 111.2(3) y
F30 C26 C25 112.5(3) y
F28 C26 C25 109.9(3) y
F31 C27 F33 107.6(3) y
F31 C27 F32 107.7(3) y
F33 C27 F32 107.2(3) y
F31 C27 C25 110.6(3) y
F33 C27 C25 110.5(3) y
F32 C27 C25 112.9(3) y
F35 C28 F36 107.5(3) y
F35 C28 F34 107.5(3) y
F36 C28 F34 106.7(3) y
F35 C28 C25 110.9(3) y
F36 C28 C25 110.8(3) y
F34 C28 C25 113.2(3) y
O1 Al2 O2 108.07(13) y
O1 Al2 O4 108.60(13) y
O2 Al2 O4 111.51(13) y
O1 Al2 O3 112.19(13) y
O2 Al2 O3 110.10(12) y
O4 Al2 O3 106.40(12) y
C5 Cu1 C1 118.47(16) y
C5 Cu1 C10 144.96(17) y
C1 Cu1 C10 79.93(17) y
C5 Cu1 C2 82.00(15) y
C1 Cu1 C2 36.72(16) y
C10 Cu1 C2 113.32(17) y
C5 Cu1 C6 36.07(15) y
C1 Cu1 C6 147.25(16) y
C10 Cu1 C6 112.94(17) y
C2 Cu1 C6 114.89(16) y
C5 Cu1 C9 116.82(15) y
C1 Cu1 C9 115.54(16) y
C10 Cu1 C9 35.68(16) y
C2 Cu1 C9 145.84(16) y
C6 Cu1 C9 80.93(16) y
F10B F10A F10C 7.3(8) y
F10B F10A F18C 145.7(10) y
F10C F10A F18C 144.9(8) y
F10B F10A C18 57.6(7) y
F10C F10A C18 50.4(4) y
F18C F10A C18 111.6(7) y
F10A F10B C18 84.1(8) y
F10A F10B F11A 136.3(10) y
C18 F10B F11A 52.3(5) y
F11A F10C C18 62.3(7) y
F11A F10C F10A 134.6(9) y
C18 F10C F10A 72.3(6) y
F10C F11A F11B 149.5(13) y
F10C F11A C18 72.3(8) y
F11B F11A C18 81.3(9) y
F10C F11A F11C 147.3(10) y
F11B F11A F11C 6.3(10) y
C18 F11A F11C 76.8(7) y
F10C F11A F10B 9.1(7) y
F11B F11A F10B 141.8(11) y
C18 F11A F10B 63.3(6) y
F11C F11A F10B 138.9(8) y
F11A F11B C18 56.5(8) y
F11A F11C C18 48.4(5) y
F11A F11C F13A 131.8(9) y
C18 F11C F13A 105.5(7) y
F13B F13A F13C 8.7(9) y
F13B F13A C19 60.6(8) y
F13C F13A C19 52.1(5) y
F13B F13A F11C 145.3(11) y
F13C F13A F11C 140.9(7) y
C19 F13A F11C 106.3(6) y
F13A F13B C19 88.0(10) y
F13A F13B F15A 140.5(11) y
C19 F13B F15A 52.8(5) y
F15A F13C F13A 141.0(10) y
F15A F13C C19 65.9(7) y
F13A F13C C19 76.0(6) y
F15A F13C F15B 17.1(5) y
F13A F13C F15B 124.0(7) y
C19 F13C F15B 49.5(5) y
F15B F15A F13C 141.7(12) y
F15B F15A C19 77.9(8) y
F13C F15A C19 64.9(7) y
F15B F15A F15C 9.1(8) y
F13C F15A F15C 140.4(9) y
C19 F15A F15C 75.5(6) y
F15B F15A F13B 133.9(10) y
F13C F15A F13B 8.0(7) y
C19 F15A F13B 57.9(5) y
F15C F15A F13B 133.2(7) y
F15A F15B C19 64.7(8) y
F15A F15B F13C 21.2(7) y
C19 F15B F13C 44.3(4) y
F15A F15C C19 51.8(5) y
F15A F15C F17A 144.6(8) y
C19 F15C F17A 112.0(6) y
F17B F17A F17C 8.5(7) y
F17B F17A F15C 129.8(8) y
F17C F17A F15C 132.6(7) y
F17B F17A C20 53.9(6) y
F17C F17A C20 47.1(4) y
F15C F17A C20 104.0(5) y
F17A F17B F18A 138.5(9) y
F17A F17B C20 86.2(7) y
F18A F17B C20 55.7(5) y
F18A F17C C20 67.8(8) y
F18A F17C F17A 139.2(10) y
C20 F17C F17A 73.5(6) y
F17C F18A F18B 147.7(12) y
F17C F18A C20 72.0(9) y
F18B F18A C20 76.1(7) y
F17C F18A F17B 8.0(8) y
F18B F18A F17B 139.8(9) y
C20 F18A F17B 64.1(6) y
F17C F18A F18C 145.7(11) y
F18B F18A F18C 6.9(8) y
C20 F18A F18C 73.7(6) y
F17B F18A F18C 137.8(8) y
F18A F18B C20 58.2(6) y
F18A F18C F10A 138.0(8) y
F18A F18C C20 47.0(4) y
F10A F18C C20 108.1(7) y
C13 O1 Al2 147.5(2) y
C17 O2 Al2 148.3(2) y
C21 O3 Al2 148.7(2) y
C25 O4 Al2 147.3(2) y

loop_
_geom_bond_atom_site_label_1
_geom_bond_atom_site_label_2
_geom_bond_distance
_geom_bond_publ_flag
C1 C2 1.376(6) y
C1 C12 1.513(6) y
C1 Cu1 2.178(4) y
C2 C3 1.498(6) y
C2 Cu1 2.191(4) y
C3 C4 1.520(6) y
C4 C5 1.533(6) y
C5 C6 1.354(6) y
C5 Cu1 2.174(4) y
C6 C7 1.500(6) y
C6 Cu1 2.200(4) y
C7 C8 1.490(6) y
C8 C9 1.516(6) y
C9 C10 1.352(6) y
C9 Cu1 2.218(4) y
C10 C11 1.487(6) y
C10 Cu1 2.194(5) y
C11 C12 1.487(7) y
C13 O1 1.352(4) y
C13 C16 1.539(6) y
C13 C14 1.551(6) y
C13 C15 1.553(6) y
C14 F1 1.317(6) y
C14 F2 1.325(6) y
C14 F3 1.338(5) y
C15 F4 1.310(6) y
C15 F6 1.334(7) y
C15 F5 1.337(5) y
C16 F8 1.318(6) y
C16 F7 1.336(5) y
C16 F9 1.337(6) y
C17 O2 1.358(4) y
C17 C20 1.542(6) y
C17 C18 1.548(6) y
C17 C19 1.549(6) y
C18 F11A 1.176(9) y
C18 F10C 1.265(9) y
C18 F12 1.309(5) y
C18 F10B 1.328(9) y
C18 F11B 1.395(12) y
C18 F11C 1.533(12) y
C18 F10A 1.564(10) y
C19 F13C 1.239(9) y
C19 F15A 1.249(8) y
C19 F14 1.303(5) y
C19 F13B 1.327(9) y
C19 F15B 1.351(9) y
C19 F13A 1.522(9) y
C19 F15C 1.538(10) y
C20 F18A 1.207(8) y
C20 F17C 1.240(9) y
C20 F16 1.295(5) y
C20 F17B 1.314(9) y
C20 F18B 1.378(10) y
C20 F18C 1.585(11) y
C20 F17A 1.624(9) y
C21 O3 1.350(4) y
C21 C24 1.551(6) y
C21 C22 1.553(5) y
C21 C23 1.565(5) y
C22 F19 1.320(5) y
C22 F20 1.325(5) y
C22 F21 1.344(5) y
C23 F24 1.325(5) y
C23 F22 1.333(5) y
C23 F23 1.338(4) y
C24 F27 1.330(5) y
C24 F26 1.332(5) y
C24 F25 1.341(5) y
C25 O4 1.348(4) y
C25 C28 1.544(5) y
C25 C27 1.562(5) y
C25 C26 1.564(5) y
C26 F29 1.324(5) y
C26 F30 1.334(5) y
C26 F28 1.337(5) y
C27 F31 1.330(5) y
C27 F33 1.334(5) y
C27 F32 1.336(5) y
C28 F35 1.322(4) y
C28 F36 1.337(5) y
C28 F34 1.347(4) y
Al2 O1 1.723(2) y
Al2 O2 1.727(3) y
Al2 O4 1.730(3) y
Al2 O3 1.731(3) y
F10A F10B 0.974(10) y
F10A F10C 1.382(12) y
F10A F18C 1.446(13) y
F10B F11A 1.342(12) y
F10C F11A 0.946(9) y
F11A F11B 0.948(11) y
F11A F11C 1.286(15) y
F11C F13A 1.675(14) y
F13A F13B 0.794(9) y
F13A F13C 1.234(12) y
F13B F15A 1.466(12) y
F13C F15A 1.035(10) y
F13C F15B 1.771(13) y
F15A F15B 0.839(9) y
F15A F15C 1.263(11) y
F15C F17A 1.553(11) y
F17A F17B 1.046(10) y
F17A F17C 1.458(12) y
F17B F18A 1.269(12) y
F17C F18A 0.841(9) y
F18A F18B 1.017(10) y
F18A F18C 1.419(13) y
